data_1561132
loop_
_publ_author_name
'P N, Ravi Shankar'
'Orlandi, Fabio'
'Manuel, Pascal'
'Zhang, Weiguo'
'Halaysyamani, P. Shiv'
'Sundaresan, A.'

_publ_section_title
;
 Structural, Magnetic, and Electrical Properties of Doubly Ordered
 Perovskites NaLnNiWO6 (Ln = La, Pr, Nd, Sm, Eu, Gd, and Tb)
;
_journal_issue 12
_journal_name_full 'The Journal of Physical Chemistry C'
_journal_page_first 6749
_journal_page_last 6757
_journal_paper_doi 10.1021/acs.jpcc.0c10340
_journal_volume 125
_journal_year 2021
_chemical_formula_sum 'Eu Na Ni O6 W'
_chemical_formula_weight 513.48357
_space_group_IT_number 4
_space_group_name_Hall 'P 2yb'
_space_group_name_H-M_alt 'P 1 21 1'
_symmetry_cell_setting monoclinic
_symmetry_space_group_name_Hall 'P 2yb'
_symmetry_space_group_name_H-M 'P 1 21 1'
_cell_angle_alpha 90.0000
_cell_angle_beta 90.2646(8)
_cell_angle_gamma 90.0000
_cell_formula_units_Z 2
_cell_length_a 5.39582(7)
_cell_length_b 5.48536(8)
_cell_length_c 7.79284(11)
_cell_measurement_temperature 300
_cell_volume 230.650(6)
_computing_structure_refinement FULLPROF
_diffrn_ambient_temperature 300
_diffrn_measurement_device_type Panalytical
_diffrn_radiation_monochromator 1.540596
_diffrn_radiation_type "'Cu K\a'"
_diffrn_radiation_wavelength 1.540596
_pd_instr_location ' ?'
_pd_meas_2theta_range_inc 0.013130
_pd_meas_2theta_range_max 119.99345
_pd_meas_2theta_range_min 10.00107
_pd_meas_number_of_points 8378
_pd_proc_2theta_range_inc 0.013130
_pd_proc_2theta_range_max 119.9891
_pd_proc_2theta_range_min 9.9967
_pd_proc_ls_pref_orient_corr ' ?'
_pd_proc_ls_prof_R_factor 3.0504
_pd_proc_ls_prof_wR_expected 2.2697
_pd_proc_ls_prof_wR_factor 4.0865
_pd_proc_wavelength 1.540596
_pd_spec_mounting ' ?'
_refine_ls_goodness_of_fit_all 3.2417
_refine_ls_number_parameters 36
_refine_ls_number_reflns 407
_refine_ls_number_restraints 0
_refine_ls_R_I_factor 6.5479
_cod_data_source_file NaEuNiWO6.cif
_cod_data_source_block NaEuNiWO6
_cod_depositor_comments
;
The following automatic conversions were performed:

data item '_symmetry_cell_setting' value 'Monoclinic' was changed to
'monoclinic' in accordance with the
/home/data/users/saulius/crontab/automatic-downloads/rss-feeds/ACS/lib/dictionaries/cif_core.dic
dictionary named 'cif_core.dic' version 2.4.2 last updated on
2011-04-26.

Automatic conversion script
Id: cif_fix_values 7556 2019-12-06 15:28:31Z antanas 

 Adding full bibliography for 1561127--1561133.cif.
;
_cod_original_sg_symbol_H-M 'P 21'
_cod_original_formula_sum 'Na Eu Ni W O6'
_cod_database_code 1561132
_pd_proc_ls_prof_cr_factor 16.2560
_pd_proc_ls_prof_cwr_factor 12.8233
_pd_proc_ls_prof_cwr_expected 7.1222
_pd_proc_ls_prof_chi2 3.2417
_pd_proc_ls_prof_echi2 3.2534

loop_
_symmetry_equiv_pos_as_xyz
x,y,z
-x,y+1/2,-z

loop_
_atom_site_label
_atom_site_fract_x
_atom_site_fract_y
_atom_site_fract_z
_atom_site_U_iso_or_equiv
_atom_site_occupancy
_atom_site_adp_type
_atom_site_type_symbol
Na1 0.228(2) 0.2217(16) 0.0081(14) 0.02199 0.88803 Uiso Na
Eu2 0.228(2) 0.2217(16) 0.0081(14) 0.02199 0.11197 Uiso Eu
Eu1 0.2566(7) 0.3018(4) 0.5021(5) 0.00782 0.88803 Uiso Eu
NA2 0.2566(7) 0.3018(4) 0.5021(5) 0.00782 0.11197 Uiso Na
Ni 0.7503(16) 0.25000 0.2402(6) 0.00319 1.00000 Uiso Ni
W 0.7589(5) 0.25000 0.76806(19) 0.00928 1.00000 Uiso W
O1 0.520(5) 0.539(5) 0.706(5) 0.01267 1.00000 Uiso O
O2 0.528(4) 0.526(5) 0.291(5) 0.01267 1.00000 Uiso O
O3 -0.048(4) -0.036(5) 0.229(4) 0.01267 1.00000 Uiso O
O4 -0.030(5) -0.039(4) 0.816(3) 0.01267 1.00000 Uiso O
O5 0.835(3) 0.183(4) 0.491(2) 0.01267 1.00000 Uiso O
O6 0.668(3) 0.236(4) 0.002(2) 0.01267 1.00000 Uiso O

loop_
_atom_type_symbol
_atom_type_scat_Cromer_Mann_a1
_atom_type_scat_Cromer_Mann_b1
_atom_type_scat_Cromer_Mann_a2
_atom_type_scat_Cromer_Mann_b2
_atom_type_scat_Cromer_Mann_a3
_atom_type_scat_Cromer_Mann_b3
_atom_type_scat_Cromer_Mann_a4
_atom_type_scat_Cromer_Mann_b4
_atom_type_scat_Cromer_Mann_c
_atom_type_scat_dispersion_real
_atom_type_scat_dispersion_imag
_atom_type_scat_source
na 4.76260 3.28500 3.17360 8.84220 1.26740 0.31360 1.11280 129.42400 0.67600 0.12900 0.12400 International_Tables_for_Crystallography_Vol.C(1991)_Tables_6.1.1.4_and_6.1.1.5
eu 24.62740 2.38790 19.08860 0.19420 13.76030 13.75460 2.92270 123.17400 2.57450 -7.71800 11.27600 International_Tables_for_Crystallography_Vol.C(1991)_Tables_6.1.1.4_and_6.1.1.5
ni 12.83760 3.87850 7.29200 0.25650 4.44380 12.17630 2.38000 66.34210 1.03410 -2.95600 0.50900 International_Tables_for_Crystallography_Vol.C(1991)_Tables_6.1.1.4_and_6.1.1.5
w 29.08180 1.72029 15.43000 9.22590 14.43270 0.32170 5.11982 57.05600 9.88750 -6.04800 5.57700 International_Tables_for_Crystallography_Vol.C(1991)_Tables_6.1.1.4_and_6.1.1.5
o 3.04850 13.27710 2.28680 5.70110 1.54630 0.32390 0.86700 32.90890 0.25080 0.04700 0.03200 International_Tables_for_Crystallography_Vol.C(1991)_Tables_6.1.1.4_and_6.1.1.5

loop_
_geom_angle_atom_site_label_1
_geom_angle_atom_site_label_2
_geom_angle_atom_site_label_3
_geom_angle
_geom_angle_site_symmetry_1
_geom_angle_site_symmetry_3
_geom_angle_publ_flag
O1 Na1 O2 107(2) 2_646 2_645 ?
O1 Na1 O3 64.4(13) 2_646 1_555 ?
O1 Na1 O3 168(2) 2_646 2_555 ?
O1 Na1 O4 122.9(19) 2_646 1_554 ?
O1 Na1 O4 87.3(16) 2_646 2_556 ?
O1 Na1 O6 62.9(13) 2_646 1_555 ?
O1 Na1 O6 64.7(13) 2_646 2_645 ?
O1 Na1 O6 106.2(15) 2_646 2_655 ?
O2 Na1 O3 125.3(19) 2_645 1_555 ?
O2 Na1 O3 77.0(14) 2_645 2_555 ?
O2 Na1 O4 63.7(12) 2_645 1_554 ?
O2 Na1 O4 163(2) 2_645 2_556 ?
O2 Na1 O6 62.4(12) 2_645 1_555 ?
O2 Na1 O6 61.2(12) 2_645 2_645 ?
O2 Na1 O6 104.6(14) 2_645 2_655 ?
O3 Na1 O3 123.1(19) 1_555 2_555 ?
O3 Na1 O4 76.9(14) 1_555 1_554 ?
O3 Na1 O4 68.8(13) 1_555 2_556 ?
O3 Na1 O6 126.0(14) 1_555 1_555 ?
O3 Na1 O6 67.6(11) 1_555 2_645 ?
O3 Na1 O6 130.0(15) 1_555 2_655 ?
O3 Na1 O4 69.1(13) 2_555 1_554 ?
O3 Na1 O4 87.4(17) 2_555 2_556 ?
O3 Na1 O6 110.9(14) 2_555 1_555 ?
O3 Na1 O6 125.8(16) 2_555 2_645 ?
O3 Na1 O6 61.9(11) 2_555 2_655 ?
O4 Na1 O4 116.7(16) 1_554 2_556 ?
O4 Na1 O6 124.2(15) 1_554 1_555 ?
O4 Na1 O6 62.3(10) 1_554 2_645 ?
O4 Na1 O6 130.9(14) 1_554 2_655 ?
O4 Na1 O6 119.0(16) 2_556 1_555 ?
O4 Na1 O6 135.1(16) 2_556 2_645 ?
O4 Na1 O6 61.5(11) 2_556 2_655 ?
O6 Na1 O6 80.0(11) 1_555 2_645 ?
O6 Na1 O6 76.8(10) 1_555 2_655 ?
O6 Na1 O6 156.6(14) 2_645 2_655 ?
O1 Eu2 O2 107(2) 2_646 2_645 ?
O1 Eu2 O3 64.4(13) 2_646 1_555 ?
O1 Eu2 O3 168(2) 2_646 2_555 ?
O1 Eu2 O4 122.9(19) 2_646 1_554 ?
O1 Eu2 O4 87.3(16) 2_646 2_556 ?
O1 Eu2 O6 62.9(13) 2_646 1_555 ?
O1 Eu2 O6 64.7(13) 2_646 2_645 ?
O1 Eu2 O6 106.2(15) 2_646 2_655 ?
O2 Eu2 O3 125.3(19) 2_645 1_555 ?
O2 Eu2 O3 77.0(14) 2_645 2_555 ?
O2 Eu2 O4 63.7(12) 2_645 1_554 ?
O2 Eu2 O4 163(2) 2_645 2_556 ?
O2 Eu2 O6 62.4(12) 2_645 1_555 ?
O2 Eu2 O6 61.2(12) 2_645 2_645 ?
O2 Eu2 O6 104.6(14) 2_645 2_655 ?
O3 Eu2 O3 123.1(19) 1_555 2_555 ?
O3 Eu2 O4 76.9(14) 1_555 1_554 ?
O3 Eu2 O4 68.8(13) 1_555 2_556 ?
O3 Eu2 O6 126.0(14) 1_555 1_555 ?
O3 Eu2 O6 67.6(11) 1_555 2_645 ?
O3 Eu2 O6 130.0(15) 1_555 2_655 ?
O3 Eu2 O4 69.1(13) 2_555 1_554 ?
O3 Eu2 O4 87.4(17) 2_555 2_556 ?
O3 Eu2 O6 110.9(14) 2_555 1_555 ?
O3 Eu2 O6 125.8(16) 2_555 2_645 ?
O3 Eu2 O6 61.9(11) 2_555 2_655 ?
O4 Eu2 O4 116.7(16) 1_554 2_556 ?
O4 Eu2 O6 124.2(15) 1_554 1_555 ?
O4 Eu2 O6 62.3(10) 1_554 2_645 ?
O4 Eu2 O6 130.9(14) 1_554 2_655 ?
O4 Eu2 O6 119.0(16) 2_556 1_555 ?
O4 Eu2 O6 135.1(16) 2_556 2_645 ?
O4 Eu2 O6 61.5(11) 2_556 2_655 ?
O6 Eu2 O6 80.0(11) 1_555 2_645 ?
O6 Eu2 O6 76.8(10) 1_555 2_655 ?
O6 Eu2 O6 156.6(14) 2_645 2_655 ?
O1 Eu1 O1 116(2) 1_555 2_646 ?
O1 Eu1 O2 80.2(19) 1_555 1_555 ?
O1 Eu1 O2 69.0(15) 1_555 2_646 ?
O1 Eu1 O3 63.0(13) 1_555 2_556 ?
O1 Eu1 O4 128.7(19) 1_555 2_556 ?
O1 Eu1 O5 135.4(17) 1_555 1_455 ?
O1 Eu1 O5 66.8(14) 1_555 2_656 ?
O1 Eu1 O2 64.7(14) 2_646 1_555 ?
O1 Eu1 O2 81.0(20) 2_646 2_646 ?
O1 Eu1 O3 163(2) 2_646 2_556 ?
O1 Eu1 O4 79.7(14) 2_646 2_556 ?
O1 Eu1 O5 106.6(15) 2_646 1_455 ?
O1 Eu1 O5 133.8(19) 2_646 2_656 ?
O2 Eu1 O2 117(2) 1_555 2_646 ?
O2 Eu1 O3 129(2) 1_555 2_556 ?
O2 Eu1 O4 62.6(12) 1_555 2_556 ?
O2 Eu1 O5 132.1(16) 1_555 1_455 ?
O2 Eu1 O5 71.1(14) 1_555 2_656 ?
O2 Eu1 O3 83.5(15) 2_646 2_556 ?
O2 Eu1 O4 158.5(19) 2_646 2_556 ?
O2 Eu1 O5 107.5(14) 2_646 1_455 ?
O2 Eu1 O5 132.9(18) 2_646 2_656 ?
O3 Eu1 O4 114.4(16) 2_556 2_556 ?
O3 Eu1 O5 72.4(12) 2_556 1_455 ?
O3 Eu1 O5 62.4(12) 2_556 2_656 ?
O4 Eu1 O5 69.5(10) 2_556 1_455 ?
O4 Eu1 O5 68.4(11) 2_556 2_656 ?
O5 Eu1 O5 92.7(13) 1_455 2_656 ?
O1 NA2 O1 116(2) 1_555 2_646 ?
O1 NA2 O2 80.2(19) 1_555 1_555 ?
O1 NA2 O2 69.0(15) 1_555 2_646 ?
O1 NA2 O3 63.0(13) 1_555 2_556 ?
O1 NA2 O4 128.7(19) 1_555 2_556 ?
O1 NA2 O5 135.4(17) 1_555 1_455 ?
O1 NA2 O5 66.8(14) 1_555 2_656 ?
O1 NA2 O2 64.7(14) 2_646 1_555 ?
O1 NA2 O2 81.0(20) 2_646 2_646 ?
O1 NA2 O3 163(2) 2_646 2_556 ?
O1 NA2 O4 79.7(14) 2_646 2_556 ?
O1 NA2 O5 106.6(15) 2_646 1_455 ?
O1 NA2 O5 133.8(19) 2_646 2_656 ?
O2 NA2 O2 117(2) 1_555 2_646 ?
O2 NA2 O3 129(2) 1_555 2_556 ?
O2 NA2 O4 62.6(12) 1_555 2_556 ?
O2 NA2 O5 132.1(16) 1_555 1_455 ?
O2 NA2 O5 71.1(14) 1_555 2_656 ?
O2 NA2 O3 83.5(15) 2_646 2_556 ?
O2 NA2 O4 158.5(19) 2_646 2_556 ?
O2 NA2 O5 107.5(14) 2_646 1_455 ?
O2 NA2 O5 132.9(18) 2_646 2_656 ?
O3 NA2 O4 114.4(16) 2_556 2_556 ?
O3 NA2 O5 72.4(12) 2_556 1_455 ?
O3 NA2 O5 62.4(12) 2_556 2_656 ?
O4 NA2 O5 69.5(10) 2_556 1_455 ?
O4 NA2 O5 68.4(11) 2_556 2_656 ?
O5 NA2 O5 92.7(13) 1_455 2_656 ?
O1 Ni O2 87.4(20) 2_646 1_555 ?
O1 Ni O3 87.0(19) 2_646 1_655 ?
O1 Ni O4 179(3) 2_646 2_656 ?
O1 Ni O5 81.3(17) 2_646 1_555 ?
O1 Ni O6 90.8(20) 2_646 1_555 ?
O2 Ni O3 170(2) 1_555 1_655 ?
O2 Ni O4 93.5(19) 1_555 2_656 ?
O2 Ni O5 94.6(17) 1_555 1_555 ?
O2 Ni O6 95.0(19) 1_555 1_555 ?
O3 Ni O4 92.0(19) 1_655 2_656 ?
O3 Ni O5 76.7(15) 1_655 1_555 ?
O3 Ni O6 93.0(17) 1_655 1_555 ?
O4 Ni O5 98.7(16) 2_656 1_555 ?
O4 Ni O6 89.0(16) 2_656 1_555 ?
O5 Ni O6 167.3(14) 1_555 1_555 ?
O1 W O2 86.4(18) 1_555 2_646 ?
O1 W O3 92.2(18) 1_555 2_656 ?
O1 W O4 176(2) 1_555 1_655 ?
O1 W O5 91.0(16) 1_555 1_555 ?
O1 W O6 95.2(19) 1_555 1_556 ?
O2 W O3 167(2) 2_646 2_656 ?
O2 W O4 89.7(17) 2_646 1_655 ?
O2 W O5 79.9(14) 2_646 1_555 ?
O2 W O6 89.6(18) 2_646 1_556 ?
O3 W O4 91.2(18) 2_656 1_655 ?
O3 W O5 87.7(15) 2_656 1_555 ?
O3 W O6 102.9(17) 2_656 1_556 ?
O4 W O5 86.7(13) 1_655 1_555 ?
O4 W O6 86.4(15) 1_655 1_556 ?
O5 W O6 167.4(14) 1_555 1_556 ?
Na1 O1 Eu1 166.0(12) 2_656 1_555 ?
Na1 O1 Eu1 94.4(11) 2_656 2_656 ?
Na1 O1 NA2 166.0(12) 2_656 1_555 ?
Na1 O1 NA2 94.4(11) 2_656 2_656 ?
Na1 O1 Ni 88.7(12) 2_656 2_656 ?
Na1 O1 W 77.9(11) 2_656 1_555 ?
Na1 O1 O2 113.3(15) 2_656 2_646 ?
Na1 O1 O2 71.5(14) 2_656 2_656 ?
Na1 O1 O3 111.8(14) 2_656 2_556 ?
Na1 O1 O3 56.0(12) 2_656 2_656 ?
Na1 O1 O5 136.4(13) 2_656 2_656 ?
Na1 O1 O6 56.6(12) 2_656 1_556 ?
Na1 O1 O6 51.1(12) 2_656 2_656 ?
Eu2 O1 Eu1 166.0(12) 2_656 1_555 ?
Eu2 O1 Eu1 94.4(11) 2_656 2_656 ?
Eu2 O1 NA2 166.0(12) 2_656 1_555 ?
Eu2 O1 NA2 94.4(11) 2_656 2_656 ?
Eu2 O1 Ni 88.7(12) 2_656 2_656 ?
Eu2 O1 W 77.9(11) 2_656 1_555 ?
Eu2 O1 O2 113.3(15) 2_656 2_646 ?
Eu2 O1 O2 71.5(14) 2_656 2_656 ?
Eu2 O1 O3 111.8(14) 2_656 2_556 ?
Eu2 O1 O3 56.0(12) 2_656 2_656 ?
Eu2 O1 O5 136.4(13) 2_656 2_656 ?
Eu2 O1 O6 56.6(12) 2_656 1_556 ?
Eu2 O1 O6 51.1(12) 2_656 2_656 ?
Eu1 O1 Eu1 99.4(11) 1_555 2_656 ?
Eu1 O1 NA2 99.4(11) 1_555 2_656 ?
Eu1 O1 Ni 91.3(12) 1_555 2_656 ?
Eu1 O1 W 95.8(11) 1_555 1_555 ?
Eu1 O1 O2 55.5(13) 1_555 2_646 ?
Eu1 O1 O2 118.0(16) 1_555 2_656 ?
Eu1 O1 O3 59.5(13) 1_555 2_556 ?
Eu1 O1 O3 126.1(14) 1_555 2_656 ?
Eu1 O1 O5 50.2(12) 1_555 2_656 ?
Eu1 O1 O6 110.8(12) 1_555 1_556 ?
Eu1 O1 O6 121.8(13) 1_555 2_656 ?
Eu1 O1 NA2 99.4(11) 2_656 1_555 ?
Eu1 O1 Ni 99.5(12) 2_656 2_656 ?
Eu1 O1 W 106.8(11) 2_656 1_555 ?
Eu1 O1 O2 128.9(16) 2_656 2_646 ?
Eu1 O1 O2 58.4(13) 2_656 2_656 ?
Eu1 O1 O3 133.5(15) 2_656 2_556 ?
Eu1 O1 O3 73.7(13) 2_656 2_656 ?
Eu1 O1 O5 78.2(12) 2_656 2_656 ?
Eu1 O1 O6 134.9(13) 2_656 1_556 ?
Eu1 O1 O6 120.0(13) 2_656 2_656 ?
NA2 O1 NA2 99.4(11) 1_555 2_656 ?
NA2 O1 Ni 91.3(12) 1_555 2_656 ?
NA2 O1 W 95.8(11) 1_555 1_555 ?
NA2 O1 O2 55.5(13) 1_555 2_646 ?
NA2 O1 O2 118.0(16) 1_555 2_656 ?
NA2 O1 O3 59.5(13) 1_555 2_556 ?
NA2 O1 O3 126.1(14) 1_555 2_656 ?
NA2 O1 O5 50.2(12) 1_555 2_656 ?
NA2 O1 O6 110.8(12) 1_555 1_556 ?
NA2 O1 O6 121.8(13) 1_555 2_656 ?
NA2 O1 Ni 99.5(12) 2_656 2_656 ?
NA2 O1 W 106.8(11) 2_656 1_555 ?
NA2 O1 O2 128.9(16) 2_656 2_646 ?
NA2 O1 O2 58.4(13) 2_656 2_656 ?
NA2 O1 O3 133.5(15) 2_656 2_556 ?
NA2 O1 O3 73.7(13) 2_656 2_656 ?
NA2 O1 O5 78.2(12) 2_656 2_656 ?
NA2 O1 O6 134.9(13) 2_656 1_556 ?
NA2 O1 O6 120.0(13) 2_656 2_656 ?
Ni O1 W 151.2(12) 2_656 1_555 ?
Ni O1 O2 122.1(17) 2_656 2_646 ?
Ni O1 O2 47.2(13) 2_656 2_656 ?
Ni O1 O3 46.5(13) 2_656 2_556 ?
Ni O1 O3 142.4(16) 2_656 2_656 ?
Ni O1 O5 51.5(12) 2_656 2_656 ?
Ni O1 O6 112.0(14) 2_656 1_556 ?
W O1 O2 45.7(12) 1_555 2_646 ?
W O1 O2 144.0(17) 1_555 2_656 ?
W O1 O3 115.6(14) 1_555 2_556 ?
W O1 O5 145.5(14) 1_555 2_656 ?
W O1 O6 109.8(14) 1_555 2_656 ?
O2 O1 O2 169.2(20) 2_646 2_656 ?
O2 O1 O3 75.8(14) 2_646 2_556 ?
O2 O1 O3 87.0(14) 2_646 2_656 ?
O2 O1 O5 104.0(16) 2_646 2_656 ?
O2 O1 O6 57.1(13) 2_646 1_556 ?
O2 O1 O6 110.7(17) 2_646 2_656 ?
O2 O1 O3 93.5(16) 2_656 2_556 ?
O2 O1 O3 103.5(16) 2_656 2_656 ?
O2 O1 O5 68.2(14) 2_656 2_656 ?
O2 O1 O6 125.4(17) 2_656 1_556 ?
O2 O1 O6 64.0(15) 2_656 2_656 ?
O3 O1 O3 152.7(16) 2_556 2_656 ?
O3 O1 O5 56.2(13) 2_556 2_656 ?
O3 O1 O6 91.2(14) 2_556 1_556 ?
O3 O1 O6 62.4(13) 2_556 2_656 ?
O3 O1 O5 150.4(16) 2_656 2_656 ?
O3 O1 O6 61.6(12) 2_656 1_556 ?
O3 O1 O6 106.2(14) 2_656 2_656 ?
O5 O1 O6 146.9(15) 2_656 1_556 ?
O5 O1 O6 95.6(14) 2_656 2_656 ?
O6 O1 O6 70.8(13) 1_556 2_656 ?
Na1 O2 Eu1 166.8(11) 2_655 1_555 ?
Na1 O2 Eu1 94.8(11) 2_655 2_656 ?
Na1 O2 NA2 166.8(11) 2_655 1_555 ?
Na1 O2 NA2 94.8(11) 2_655 2_656 ?
Na1 O2 Ni 81.0(11) 2_655 1_555 ?
Na1 O2 W 86.7(11) 2_655 2_656 ?
Na1 O2 O1 114.9(16) 2_655 2_646 ?
Na1 O2 O1 71.3(13) 2_655 2_656 ?
Na1 O2 O4 104.2(14) 2_655 2_556 ?
Na1 O2 O4 51.3(11) 2_655 2_656 ?
Na1 O2 O5 114.0(12) 2_655 1_555 ?
Na1 O2 O5 135.5(12) 2_655 2_656 ?
Na1 O2 O6 56.5(12) 2_655 1_555 ?
Na1 O2 O6 49.7(11) 2_655 2_655 ?
Eu2 O2 Eu1 166.8(11) 2_655 1_555 ?
Eu2 O2 Eu1 94.8(11) 2_655 2_656 ?
Eu2 O2 NA2 166.8(11) 2_655 1_555 ?
Eu2 O2 NA2 94.8(11) 2_655 2_656 ?
Eu2 O2 Ni 81.0(11) 2_655 1_555 ?
Eu2 O2 W 86.7(11) 2_655 2_656 ?
Eu2 O2 O1 114.9(16) 2_655 2_646 ?
Eu2 O2 O1 71.3(13) 2_655 2_656 ?
Eu2 O2 O4 104.2(14) 2_655 2_556 ?
Eu2 O2 O4 51.3(11) 2_655 2_656 ?
Eu2 O2 O5 114.0(12) 2_655 1_555 ?
Eu2 O2 O5 135.5(12) 2_655 2_656 ?
Eu2 O2 O6 56.5(12) 2_655 1_555 ?
Eu2 O2 O6 49.7(11) 2_655 2_655 ?
Eu1 O2 Eu1 98.3(10) 1_555 2_656 ?
Eu1 O2 NA2 98.3(10) 1_555 2_656 ?
Eu1 O2 Ni 96.4(11) 1_555 1_555 ?
Eu1 O2 W 89.9(10) 1_555 2_656 ?
Eu1 O2 O1 56.9(13) 1_555 2_646 ?
Eu1 O2 O1 115.2(15) 1_555 2_656 ?
Eu1 O2 O4 65.1(12) 1_555 2_556 ?
Eu1 O2 O4 133.0(14) 1_555 2_656 ?
Eu1 O2 O5 70.8(11) 1_555 1_555 ?
Eu1 O2 O5 48.0(11) 1_555 2_656 ?
Eu1 O2 O6 113.4(12) 1_555 1_555 ?
Eu1 O2 O6 121.3(13) 1_555 2_655 ?
Eu1 O2 NA2 98.3(10) 2_656 1_555 ?
Eu1 O2 Ni 108.3(11) 2_656 1_555 ?
Eu1 O2 W 97.6(10) 2_656 2_656 ?
Eu1 O2 O1 130.0(16) 2_656 2_646 ?
Eu1 O2 O1 55.5(13) 2_656 2_656 ?
Eu1 O2 O4 134.8(15) 2_656 2_556 ?
Eu1 O2 O4 79.9(12) 2_656 2_656 ?
Eu1 O2 O5 77.7(12) 2_656 1_555 ?
Eu1 O2 O5 75.0(11) 2_656 2_656 ?
Eu1 O2 O6 136.2(13) 2_656 1_555 ?
Eu1 O2 O6 117.2(12) 2_656 2_655 ?
NA2 O2 NA2 98.3(10) 1_555 2_656 ?
NA2 O2 Ni 96.4(11) 1_555 1_555 ?
NA2 O2 W 89.9(10) 1_555 2_656 ?
NA2 O2 O1 56.9(13) 1_555 2_646 ?
NA2 O2 O1 115.2(15) 1_555 2_656 ?
NA2 O2 O4 65.1(12) 1_555 2_556 ?
NA2 O2 O4 133.0(14) 1_555 2_656 ?
NA2 O2 O5 70.8(11) 1_555 1_555 ?
NA2 O2 O5 48.0(11) 1_555 2_656 ?
NA2 O2 O6 113.4(12) 1_555 1_555 ?
NA2 O2 O6 121.3(13) 1_555 2_655 ?
NA2 O2 Ni 108.3(11) 2_656 1_555 ?
NA2 O2 W 97.6(10) 2_656 2_656 ?
NA2 O2 O1 130.0(16) 2_656 2_646 ?
NA2 O2 O1 55.5(13) 2_656 2_656 ?
NA2 O2 O4 134.8(15) 2_656 2_556 ?
NA2 O2 O4 79.9(12) 2_656 2_656 ?
NA2 O2 O5 77.7(12) 2_656 1_555 ?
NA2 O2 O5 75.0(11) 2_656 2_656 ?
NA2 O2 O6 136.2(13) 2_656 1_555 ?
NA2 O2 O6 117.2(12) 2_656 2_655 ?
Ni O2 W 152.1(11) 1_555 2_656 ?
Ni O2 O1 45.3(13) 1_555 2_646 ?
Ni O2 O1 145.3(17) 1_555 2_656 ?
Ni O2 O4 114.9(16) 1_555 2_556 ?
Ni O2 O5 143.5(14) 1_555 2_656 ?
Ni O2 O6 112.6(14) 1_555 2_655 ?
W O2 O1 122.1(16) 2_656 2_646 ?
W O2 O1 47.8(12) 2_656 2_656 ?
W O2 O4 137.1(16) 2_656 2_656 ?
W O2 O5 159.0(13) 2_656 1_555 ?
W O2 O5 53.3(11) 2_656 2_656 ?
W O2 O6 111.2(13) 2_656 1_555 ?
O1 O2 O1 169.2(20) 2_646 2_656 ?
O1 O2 O4 77.6(15) 2_646 2_556 ?
O1 O2 O4 88.3(15) 2_646 2_656 ?
O1 O2 O5 54.1(13) 2_646 1_555 ?
O1 O2 O5 103.8(16) 2_646 2_656 ?
O1 O2 O6 58.6(14) 2_646 1_555 ?
O1 O2 O6 112.7(17) 2_646 2_655 ?
O1 O2 O4 92.3(15) 2_656 2_556 ?
O1 O2 O4 102.3(16) 2_656 2_656 ?
O1 O2 O5 133.0(17) 2_656 1_555 ?
O1 O2 O5 67.4(14) 2_656 2_656 ?
O1 O2 O6 125.8(17) 2_656 1_555 ?
O1 O2 O6 63.7(14) 2_656 2_655 ?
O4 O2 O4 142.8(18) 2_556 2_656 ?
O4 O2 O5 127.3(15) 2_556 1_555 ?
O4 O2 O5 62.7(12) 2_556 2_656 ?
O4 O2 O6 87.2(14) 2_556 1_555 ?
O4 O2 O6 56.7(12) 2_556 2_655 ?
O4 O2 O5 62.9(12) 2_656 1_555 ?
O4 O2 O5 154.3(16) 2_656 2_656 ?
O4 O2 O6 56.5(12) 2_656 1_555 ?
O4 O2 O6 99.8(14) 2_656 2_655 ?
O5 O2 O5 105.9(13) 1_555 2_656 ?
O5 O2 O6 84.9(12) 1_555 1_555 ?
O5 O2 O6 156.2(14) 1_555 2_655 ?
O5 O2 O6 148.8(14) 2_656 1_555 ?
O5 O2 O6 96.3(13) 2_656 2_655 ?
O6 O2 O6 71.5(13) 1_555 2_655 ?
Na1 O3 Na1 91.2(10) 1_555 2_545 ?
Na1 O3 Eu2 91.2(10) 1_555 2_545 ?
Na1 O3 Eu1 164.0(10) 1_555 2_546 ?
Na1 O3 NA2 164.0(10) 1_555 2_546 ?
Na1 O3 Ni 85.1(11) 1_555 1_455 ?
Na1 O3 W 83.0(10) 1_555 2_646 ?
Na1 O3 O1 125.6(16) 1_555 2_546 ?
Na1 O3 O1 59.6(12) 1_555 2_646 ?
Na1 O3 O4 110.7(13) 1_555 2_546 ?
Na1 O3 O4 47.0(11) 1_555 2_556 ?
Na1 O3 O5 114.9(13) 1_555 1_455 ?
Na1 O3 O5 122.9(12) 1_555 2_646 ?
Na1 O3 O6 67.3(10) 1_555 1_455 ?
Na1 O3 Eu2 91.2(10) 2_545 1_555 ?
Na1 O3 Eu1 104.7(11) 2_545 2_546 ?
Na1 O3 NA2 104.7(11) 2_545 2_546 ?
Na1 O3 Ni 104.7(11) 2_545 1_455 ?
Na1 O3 W 89.8(11) 2_545 2_646 ?
Na1 O3 O1 81.4(15) 2_545 2_546 ?
Na1 O3 O1 125.8(16) 2_545 2_646 ?
Na1 O3 O4 55.8(11) 2_545 2_546 ?
Na1 O3 O4 119.5(14) 2_545 2_556 ?
Na1 O3 O5 141.6(14) 2_545 1_455 ?
Na1 O3 O5 115.4(12) 2_545 2_646 ?
Na1 O3 O6 66.3(11) 2_545 1_455 ?
Eu2 O3 Eu2 91.2(10) 1_555 2_545 ?
Eu2 O3 Eu1 164.0(10) 1_555 2_546 ?
Eu2 O3 NA2 164.0(10) 1_555 2_546 ?
Eu2 O3 Ni 85.1(11) 1_555 1_455 ?
Eu2 O3 W 83.0(10) 1_555 2_646 ?
Eu2 O3 O1 125.6(16) 1_555 2_546 ?
Eu2 O3 O1 59.6(12) 1_555 2_646 ?
Eu2 O3 O4 110.7(13) 1_555 2_546 ?
Eu2 O3 O4 47.0(11) 1_555 2_556 ?
Eu2 O3 O5 114.9(13) 1_555 1_455 ?
Eu2 O3 O5 122.9(12) 1_555 2_646 ?
Eu2 O3 O6 67.3(10) 1_555 1_455 ?
Eu2 O3 Eu1 104.7(11) 2_545 2_546 ?
Eu2 O3 NA2 104.7(11) 2_545 2_546 ?
Eu2 O3 Ni 104.7(11) 2_545 1_455 ?
Eu2 O3 W 89.8(11) 2_545 2_646 ?
Eu2 O3 O1 81.4(15) 2_545 2_546 ?
Eu2 O3 O1 125.8(16) 2_545 2_646 ?
Eu2 O3 O4 55.8(11) 2_545 2_546 ?
Eu2 O3 O4 119.5(14) 2_545 2_556 ?
Eu2 O3 O5 141.6(14) 2_545 1_455 ?
Eu2 O3 O5 115.4(12) 2_545 2_646 ?
Eu2 O3 O6 66.3(11) 2_545 1_455 ?
Eu1 O3 Ni 89.7(10) 2_546 1_455 ?
Eu1 O3 W 97.9(10) 2_546 2_646 ?
Eu1 O3 O1 57.6(12) 2_546 2_546 ?
Eu1 O3 O1 110.0(14) 2_546 2_646 ?
Eu1 O3 O4 80.0(12) 2_546 2_546 ?
Eu1 O3 O4 121.0(13) 2_546 2_556 ?
Eu1 O3 O5 50.9(11) 2_546 1_455 ?
Eu1 O3 O5 51.0(10) 2_546 2_646 ?
Eu1 O3 O6 117.9(12) 2_546 1_455 ?
NA2 O3 Ni 89.7(10) 2_546 1_455 ?
NA2 O3 W 97.9(10) 2_546 2_646 ?
NA2 O3 O1 57.6(12) 2_546 2_546 ?
NA2 O3 O1 110.0(14) 2_546 2_646 ?
NA2 O3 O4 80.0(12) 2_546 2_546 ?
NA2 O3 O4 121.0(13) 2_546 2_556 ?
NA2 O3 O5 50.9(11) 2_546 1_455 ?
NA2 O3 O5 51.0(10) 2_546 2_646 ?
NA2 O3 O6 117.9(12) 2_546 1_455 ?
Ni O3 W 161.4(11) 1_455 2_646 ?
Ni O3 O1 46.5(13) 1_455 2_546 ?
Ni O3 O1 115.6(16) 1_455 2_646 ?
Ni O3 O4 153.7(15) 1_455 2_546 ?
Ni O3 O5 54.0(12) 1_455 1_455 ?
Ni O3 O5 128.7(14) 1_455 2_646 ?
W O3 O1 150.0(17) 2_646 2_546 ?
W O3 O1 45.9(11) 2_646 2_646 ?
W O3 O4 118.0(14) 2_646 2_556 ?
W O3 O5 119.5(14) 2_646 1_455 ?
W O3 O5 50.1(10) 2_646 2_646 ?
W O3 O6 140.4(13) 2_646 1_455 ?
O1 O3 O1 152.7(19) 2_546 2_646 ?
O1 O3 O4 108.8(16) 2_546 2_546 ?
O1 O3 O4 91.0(16) 2_546 2_556 ?
O1 O3 O5 60.7(14) 2_546 1_455 ?
O1 O3 O5 108.6(15) 2_546 2_646 ?
O1 O3 O6 60.4(13) 2_546 1_455 ?
O1 O3 O4 90.8(14) 2_646 2_546 ?
O1 O3 O4 74.7(14) 2_646 2_556 ?
O1 O3 O5 92.4(15) 2_646 1_455 ?
O1 O3 O5 64.0(12) 2_646 2_646 ?
O1 O3 O6 124.8(15) 2_646 1_455 ?
O4 O3 O4 157.4(16) 2_546 2_556 ?
O4 O3 O5 128.5(16) 2_546 1_455 ?
O4 O3 O5 60.9(11) 2_546 2_646 ?
O4 O3 O6 122.1(15) 2_546 1_455 ?
O4 O3 O5 70.4(13) 2_556 1_455 ?
O4 O3 O5 123.7(15) 2_556 2_646 ?
O4 O3 O6 58.3(12) 2_556 1_455 ?
O5 O3 O5 74.8(13) 1_455 2_646 ?
O5 O3 O6 97.1(13) 1_455 1_455 ?
O5 O3 O6 168.9(14) 2_646 1_455 ?
Na1 O4 Na1 104.0(11) 1_556 2_546 ?
Na1 O4 Eu2 104.0(11) 1_556 2_546 ?
Na1 O4 Eu1 157.0(9) 1_556 2_546 ?
Na1 O4 NA2 157.0(9) 1_556 2_546 ?
Na1 O4 Ni 92.6(10) 1_556 2_646 ?
Na1 O4 W 88.5(10) 1_556 1_455 ?
Na1 O4 O2 129.2(15) 1_556 2_546 ?
Na1 O4 O2 64.9(13) 1_556 2_646 ?
Na1 O4 O3 123.6(15) 1_556 2_546 ?
Na1 O4 O3 55.1(11) 1_556 2_556 ?
Na1 O4 O5 114.9(11) 1_556 1_455 ?
Na1 O4 O6 71.9(10) 1_556 1_456 ?
Na1 O4 O6 63.1(10) 1_556 2_646 ?
Na1 O4 Eu2 104.0(11) 2_546 1_556 ?
Na1 O4 Eu1 98.7(9) 2_546 2_546 ?
Na1 O4 NA2 98.7(9) 2_546 2_546 ?
Na1 O4 Ni 99.5(12) 2_546 2_646 ?
Na1 O4 W 108.4(11) 2_546 1_455 ?
Na1 O4 O2 78.1(14) 2_546 2_546 ?
Na1 O4 O2 136.5(16) 2_546 2_646 ?
Na1 O4 O3 64.2(12) 2_546 2_546 ?
Na1 O4 O3 138.0(16) 2_546 2_556 ?
Na1 O4 O5 132.8(12) 2_546 1_455 ?
Na1 O4 O6 72.3(12) 2_546 1_456 ?
Na1 O4 O6 75.6(11) 2_546 2_646 ?
Eu2 O4 Eu2 104.0(11) 1_556 2_546 ?
Eu2 O4 Eu1 157.0(9) 1_556 2_546 ?
Eu2 O4 NA2 157.0(9) 1_556 2_546 ?
Eu2 O4 Ni 92.6(10) 1_556 2_646 ?
Eu2 O4 W 88.5(10) 1_556 1_455 ?
Eu2 O4 O2 129.2(15) 1_556 2_546 ?
Eu2 O4 O2 64.9(13) 1_556 2_646 ?
Eu2 O4 O3 123.6(15) 1_556 2_546 ?
Eu2 O4 O3 55.1(11) 1_556 2_556 ?
Eu2 O4 O5 114.9(11) 1_556 1_455 ?
Eu2 O4 O6 71.9(10) 1_556 1_456 ?
Eu2 O4 O6 63.1(10) 1_556 2_646 ?
Eu2 O4 Eu1 98.7(9) 2_546 2_546 ?
Eu2 O4 NA2 98.7(9) 2_546 2_546 ?
Eu2 O4 Ni 99.5(12) 2_546 2_646 ?
Eu2 O4 W 108.4(11) 2_546 1_455 ?
Eu2 O4 O2 78.1(14) 2_546 2_546 ?
Eu2 O4 O2 136.5(16) 2_546 2_646 ?
Eu2 O4 O3 64.2(12) 2_546 2_546 ?
Eu2 O4 O3 138.0(16) 2_546 2_556 ?
Eu2 O4 O5 132.8(12) 2_546 1_455 ?
Eu2 O4 O6 72.3(12) 2_546 1_456 ?
Eu2 O4 O6 75.6(11) 2_546 2_646 ?
Eu1 O4 Ni 87.3(9) 2_546 2_646 ?
Eu1 O4 W 80.8(8) 2_546 1_455 ?
Eu1 O4 O2 52.4(10) 2_546 2_546 ?
Eu1 O4 O2 100.7(12) 2_546 2_646 ?
Eu1 O4 O3 70.1(11) 2_546 2_546 ?
Eu1 O4 O3 104.6(12) 2_546 2_556 ?
Eu1 O4 O6 112.4(10) 2_546 1_456 ?
Eu1 O4 O6 127.8(10) 2_546 2_646 ?
NA2 O4 Ni 87.3(9) 2_546 2_646 ?
NA2 O4 W 80.8(8) 2_546 1_455 ?
NA2 O4 O2 52.4(10) 2_546 2_546 ?
NA2 O4 O2 100.7(12) 2_546 2_646 ?
NA2 O4 O3 70.1(11) 2_546 2_546 ?
NA2 O4 O3 104.6(12) 2_546 2_556 ?
NA2 O4 O6 112.4(10) 2_546 1_456 ?
NA2 O4 O6 127.8(10) 2_546 2_646 ?
Ni O4 W 150.9(11) 2_646 1_455 ?
Ni O4 O2 137.9(15) 2_646 2_546 ?
Ni O4 O3 115.9(16) 2_646 2_556 ?
Ni O4 O5 104.1(12) 2_646 1_455 ?
Ni O4 O6 159.3(14) 2_646 1_456 ?
W O4 O2 45.7(11) 1_455 2_546 ?
W O4 O2 112.9(14) 1_455 2_646 ?
W O4 O3 147.7(16) 1_455 2_546 ?
W O4 O5 50.1(10) 1_455 1_455 ?
W O4 O6 45.3(10) 1_455 1_456 ?
W O4 O6 151.0(13) 1_455 2_646 ?
O2 O4 O2 142.8(15) 2_546 2_646 ?
O2 O4 O3 103.3(15) 2_546 2_546 ?
O2 O4 O3 89.0(14) 2_546 2_556 ?
O2 O4 O5 57.0(11) 2_546 1_455 ?
O2 O4 O6 60.4(13) 2_546 1_456 ?
O2 O4 O6 153.3(16) 2_546 2_646 ?
O2 O4 O3 86.6(14) 2_646 2_546 ?
O2 O4 O3 72.5(13) 2_646 2_556 ?
O2 O4 O5 85.8(12) 2_646 1_455 ?
O2 O4 O6 132.3(15) 2_646 1_456 ?
O2 O4 O6 61.8(13) 2_646 2_646 ?
O3 O4 O3 157.4(19) 2_546 2_556 ?
O3 O4 O5 109.8(15) 2_546 1_455 ?
O3 O4 O6 136.0(16) 2_546 1_456 ?
O3 O4 O6 60.6(12) 2_546 2_646 ?
O3 O4 O5 61.1(11) 2_556 1_455 ?
O3 O4 O6 66.6(12) 2_556 1_456 ?
O3 O4 O6 113.9(15) 2_556 2_646 ?
O5 O4 O6 94.9(11) 1_455 1_456 ?
O5 O4 O6 145.8(13) 1_455 2_646 ?
O6 O4 O6 114.6(13) 1_456 2_646 ?
Eu1 O5 Eu1 119.2(7) 1_655 2_646 ?
Eu1 O5 NA2 119.2(7) 1_655 2_646 ?
Eu1 O5 Ni 101.3(7) 1_655 1_555 ?
Eu1 O5 W 95.8(6) 1_655 1_555 ?
Eu1 O5 O1 145.0(16) 1_655 2_646 ?
Eu1 O5 O2 112.4(12) 1_655 1_555 ?
Eu1 O5 O2 138.9(13) 1_655 2_646 ?
Eu1 O5 O3 85.1(13) 1_655 1_655 ?
Eu1 O5 O3 56.6(10) 1_655 2_656 ?
Eu1 O5 O4 81.2(10) 1_655 1_655 ?
Eu1 O5 NA2 119.2(7) 2_646 1_655 ?
Eu1 O5 Ni 98.6(8) 2_646 1_555 ?
Eu1 O5 W 95.3(7) 2_646 1_555 ?
Eu1 O5 O1 63.0(13) 2_646 2_646 ?
Eu1 O5 O2 120.4(15) 2_646 1_555 ?
Eu1 O5 O2 60.9(12) 2_646 2_646 ?
Eu1 O5 O3 66.7(13) 2_646 1_655 ?
Eu1 O5 O3 126.0(15) 2_646 2_656 ?
Eu1 O5 O4 68.1(10) 2_646 1_655 ?
NA2 O5 NA2 119.2(7) 1_655 2_646 ?
NA2 O5 Ni 101.3(7) 1_655 1_555 ?
NA2 O5 W 95.8(6) 1_655 1_555 ?
NA2 O5 O1 145.0(16) 1_655 2_646 ?
NA2 O5 O2 112.4(12) 1_655 1_555 ?
NA2 O5 O2 138.9(13) 1_655 2_646 ?
NA2 O5 O3 85.1(13) 1_655 1_655 ?
NA2 O5 O3 56.6(10) 1_655 2_656 ?
NA2 O5 O4 81.2(10) 1_655 1_655 ?
NA2 O5 Ni 98.6(8) 2_646 1_555 ?
NA2 O5 W 95.3(7) 2_646 1_555 ?
NA2 O5 O1 63.0(13) 2_646 2_646 ?
NA2 O5 O2 120.4(15) 2_646 1_555 ?
NA2 O5 O2 60.9(12) 2_646 2_646 ?
NA2 O5 O3 66.7(13) 2_646 1_655 ?
NA2 O5 O3 126.0(15) 2_646 2_656 ?
NA2 O5 O4 68.1(10) 2_646 1_655 ?
Ni O5 W 149.0(7) 1_555 1_555 ?
Ni O5 O1 47.2(11) 1_555 2_646 ?
Ni O5 O2 119.6(18) 1_555 2_646 ?
Ni O5 O3 49.3(11) 1_555 1_655 ?
Ni O5 O3 135.3(16) 1_555 2_656 ?
Ni O5 O4 165.3(14) 1_555 1_655 ?
W O5 O1 119.2(18) 1_555 2_646 ?
W O5 O2 107.5(16) 1_555 1_555 ?
W O5 O2 46.8(10) 1_555 2_646 ?
W O5 O3 159.3(17) 1_555 1_655 ?
O1 O5 O2 57.7(13) 2_646 1_555 ?
O1 O5 O2 75.0(18) 2_646 2_646 ?
O1 O5 O3 63.1(14) 2_646 1_655 ?
O1 O5 O3 154(2) 2_646 2_656 ?
O1 O5 O4 125.1(19) 2_646 1_655 ?
O2 O5 O2 97.3(18) 1_555 2_646 ?
O2 O5 O3 91.1(15) 1_555 1_655 ?
O2 O5 O3 106.1(17) 1_555 2_656 ?
O2 O5 O4 150.2(18) 1_555 1_655 ?
O2 O5 O3 123(2) 2_646 1_655 ?
O2 O5 O3 89.0(14) 2_646 2_656 ?
O2 O5 O4 60.2(12) 2_646 1_655 ?
O3 O5 O3 141(2) 1_655 2_656 ?
O3 O5 O4 117.2(17) 1_655 1_655 ?
O3 O5 O4 58.0(11) 2_656 1_655 ?
Na1 O6 Na1 99.4(8) 1_555 2_645 ?
Na1 O6 Na1 103.8(8) 1_555 2_655 ?
Na1 O6 Eu2 99.4(8) 1_555 2_645 ?
Na1 O6 Eu2 103.8(8) 1_555 2_655 ?
Na1 O6 Ni 102.1(9) 1_555 1_555 ?
Na1 O6 W 106.5(8) 1_555 1_554 ?
Na1 O6 O1 76.5(13) 1_555 1_554 ?
Na1 O6 O1 66.0(13) 1_555 2_646 ?
Na1 O6 O2 74.6(13) 1_555 1_555 ?
Na1 O6 O2 67.9(13) 1_555 2_645 ?
Na1 O6 O3 121.3(13) 1_555 1_655 ?
Na1 O6 O4 127.4(14) 1_555 1_654 ?
Na1 O6 O4 136.3(14) 1_555 2_656 ?
Na1 O6 Na1 156.6(8) 2_645 2_655 ?
Na1 O6 Eu2 99.4(8) 2_645 1_555 ?
Na1 O6 Eu2 156.6(8) 2_645 2_655 ?
Na1 O6 Ni 91.2(8) 2_645 1_555 ?
Na1 O6 W 87.8(7) 2_645 1_554 ?
Na1 O6 O1 125.7(14) 2_645 1_554 ?
Na1 O6 O1 73.0(13) 2_645 2_646 ?
Na1 O6 O2 128.2(14) 2_645 1_555 ?
Na1 O6 O2 69.1(12) 2_645 2_645 ?
Na1 O6 O3 51.8(10) 2_645 1_655 ?
Na1 O6 O4 46.2(9) 2_645 1_654 ?
Na1 O6 O4 108.7(11) 2_645 2_656 ?
Na1 O6 Eu2 103.8(8) 2_655 1_555 ?
Na1 O6 Eu2 156.6(8) 2_655 2_645 ?
Na1 O6 Ni 86.7(8) 2_655 1_555 ?
Na1 O6 W 83.0(8) 2_655 1_554 ?
Na1 O6 O1 58.8(12) 2_655 1_554 ?
Na1 O6 O1 119.4(15) 2_655 2_646 ?
Na1 O6 O2 62.2(12) 2_655 1_555 ?
Na1 O6 O2 117.5(15) 2_655 2_645 ?
Na1 O6 O3 115.6(13) 2_655 1_655 ?
Na1 O6 O4 114.4(12) 2_655 1_654 ?
Na1 O6 O4 54.6(10) 2_655 2_656 ?
Eu2 O6 Eu2 99.4(8) 1_555 2_645 ?
Eu2 O6 Eu2 103.8(8) 1_555 2_655 ?
Eu2 O6 Ni 102.1(9) 1_555 1_555 ?
Eu2 O6 W 106.5(8) 1_555 1_554 ?
Eu2 O6 O1 76.5(13) 1_555 1_554 ?
Eu2 O6 O1 66.0(13) 1_555 2_646 ?
Eu2 O6 O2 74.6(13) 1_555 1_555 ?
Eu2 O6 O2 67.9(13) 1_555 2_645 ?
Eu2 O6 O3 121.3(13) 1_555 1_655 ?
Eu2 O6 O4 127.4(14) 1_555 1_654 ?
Eu2 O6 O4 136.3(14) 1_555 2_656 ?
Eu2 O6 Eu2 156.6(8) 2_645 2_655 ?
Eu2 O6 Ni 91.2(8) 2_645 1_555 ?
Eu2 O6 W 87.8(7) 2_645 1_554 ?
Eu2 O6 O1 125.7(14) 2_645 1_554 ?
Eu2 O6 O1 73.0(13) 2_645 2_646 ?
Eu2 O6 O2 128.2(14) 2_645 1_555 ?
Eu2 O6 O2 69.1(12) 2_645 2_645 ?
Eu2 O6 O3 51.8(10) 2_645 1_655 ?
Eu2 O6 O4 46.2(9) 2_645 1_654 ?
Eu2 O6 O4 108.7(11) 2_645 2_656 ?
Eu2 O6 Ni 86.7(8) 2_655 1_555 ?
Eu2 O6 W 83.0(8) 2_655 1_554 ?
Eu2 O6 O1 58.8(12) 2_655 1_554 ?
Eu2 O6 O1 119.4(15) 2_655 2_646 ?
Eu2 O6 O2 62.2(12) 2_655 1_555 ?
Eu2 O6 O2 117.5(15) 2_655 2_645 ?
Eu2 O6 O3 115.6(13) 2_655 1_655 ?
Eu2 O6 O4 114.4(12) 2_655 1_654 ?
Eu2 O6 O4 54.6(10) 2_655 2_656 ?
Ni O6 W 151.1(7) 1_555 1_554 ?
Ni O6 O1 143.0(20) 1_555 1_554 ?
Ni O6 O2 155(2) 1_555 2_645 ?
Ni O6 O4 114.4(13) 1_555 1_654 ?
Ni O6 O4 46.2(10) 1_555 2_656 ?
W O6 O1 45.1(11) 1_554 1_554 ?
W O6 O1 157(2) 1_554 2_646 ?
W O6 O2 143.8(20) 1_554 1_555 ?
W O6 O2 47.2(11) 1_554 2_645 ?
W O6 O3 119.5(16) 1_554 1_655 ?
W O6 O4 48.3(10) 1_554 1_654 ?
W O6 O4 107.3(13) 1_554 2_656 ?
O1 O6 O1 141(2) 1_554 2_646 ?
O1 O6 O2 103(2) 1_554 1_555 ?
O1 O6 O2 59.2(14) 1_554 2_645 ?
O1 O6 O3 162(2) 1_554 1_655 ?
O1 O6 O4 93.3(15) 1_554 1_654 ?
O1 O6 O4 110.2(17) 1_554 2_656 ?
O1 O6 O2 57.4(14) 2_646 1_555 ?
O1 O6 O2 113(2) 2_646 2_645 ?
O1 O6 O3 57.3(13) 2_646 1_655 ?
O1 O6 O4 117.6(19) 2_646 1_654 ?
O1 O6 O4 90.8(15) 2_646 2_656 ?
O2 O6 O2 141(2) 1_555 2_645 ?
O2 O6 O3 86.8(15) 1_555 1_655 ?
O2 O6 O4 155.5(19) 1_555 1_654 ?
O2 O6 O4 61.7(13) 1_555 2_656 ?
O2 O6 O3 120.8(19) 2_645 1_655 ?
O2 O6 O4 63.0(13) 2_645 1_654 ?
O2 O6 O4 153.6(19) 2_645 2_656 ?
O3 O6 O4 72.8(14) 1_655 1_654 ?
O3 O6 O4 61.0(12) 1_655 2_656 ?
O4 O6 O4 95.8(14) 1_654 2_656 ?

loop_
_geom_bond_atom_site_label_1
_geom_bond_atom_site_label_2
_geom_bond_distance
_geom_bond_site_symmetry_2
_geom_bond_publ_flag
Na1 Ni 3.160(13) 1_455 ?
Na1 Ni 3.345(13) 1_555 ?
Na1 Ni 3.233(10) 2_645 ?
Na1 Ni 3.487(10) 2_655 ?
Na1 W 3.144(11) 1_454 ?
Na1 W 3.432(11) 1_554 ?
Na1 W 3.121(10) 2_646 ?
Na1 W 3.383(9) 2_656 ?
Na1 O1 3.33(4) 1_554 ?
Na1 O1 2.79(4) 2_646 ?
Na1 O2 3.20(3) 1_555 ?
Na1 O2 2.89(4) 2_645 ?
Na1 O3 2.68(3) 1_555 ?
Na1 O3 2.47(3) 2_555 ?
Na1 O4 2.49(3) 1_554 ?
Na1 O4 2.18(3) 2_556 ?
Na1 O6 3.023(19) 1_455 ?
Na1 O6 2.376(19) 1_555 ?
Na1 O6 2.72(2) 2_645 ?
Na1 O6 2.88(2) 2_655 ?
Eu2 Ni 3.160(13) 1_455 ?
Eu2 Ni 3.345(13) 1_555 ?
Eu2 Ni 3.233(10) 2_645 ?
Eu2 Ni 3.487(10) 2_655 ?
Eu2 W 3.144(11) 1_454 ?
Eu2 W 3.432(11) 1_554 ?
Eu2 W 3.121(10) 2_646 ?
Eu2 W 3.383(9) 2_656 ?
Eu2 O1 3.33(4) 1_554 ?
Eu2 O1 2.79(4) 2_646 ?
Eu2 O2 3.20(3) 1_555 ?
Eu2 O2 2.89(4) 2_645 ?
Eu2 O3 2.68(3) 1_555 ?
Eu2 O3 2.47(3) 2_555 ?
Eu2 O4 2.49(3) 1_554 ?
Eu2 O4 2.18(3) 2_556 ?
Eu2 O6 3.023(19) 1_455 ?
Eu2 O6 2.376(19) 1_555 ?
Eu2 O6 2.72(2) 2_645 ?
Eu2 O6 2.88(2) 2_655 ?
Eu1 Ni 3.414(8) 1_455 ?
Eu1 Ni 3.375(8) 1_555 ?
Eu1 Ni 3.175(4) 2_656 ?
Eu1 W 3.412(4) 1_455 ?
Eu1 W 3.416(4) 1_555 ?
Eu1 W 3.238(3) 2_656 ?
Eu1 O1 2.49(3) 1_555 ?
Eu1 O1 2.49(3) 2_646 ?
Eu1 O2 2.53(3) 1_555 ?
Eu1 O2 2.49(3) 2_646 ?
Eu1 O3 3.26(3) 1_555 ?
Eu1 O3 2.54(3) 2_556 ?
Eu1 O4 3.45(2) 1_555 ?
Eu1 O4 2.89(2) 2_556 ?
Eu1 O5 2.368(17) 1_455 ?
Eu1 O5 3.190(17) 1_555 ?
Eu1 O5 3.43(2) 2_646 ?
Eu1 O5 2.15(2) 2_656 ?
NA2 Ni 3.414(8) 1_455 ?
NA2 Ni 3.375(8) 1_555 ?
NA2 Ni 3.175(4) 2_656 ?
NA2 W 3.412(4) 1_455 ?
NA2 W 3.416(4) 1_555 ?
NA2 W 3.238(3) 2_656 ?
NA2 O1 2.49(3) 1_555 ?
NA2 O1 2.49(3) 2_646 ?
NA2 O2 2.53(3) 1_555 ?
NA2 O2 2.49(3) 2_646 ?
NA2 O3 3.26(3) 1_555 ?
NA2 O3 2.54(3) 2_556 ?
NA2 O4 3.45(2) 1_555 ?
NA2 O4 2.89(2) 2_556 ?
NA2 O5 2.368(17) 1_455 ?
NA2 O5 3.190(17) 1_555 ?
NA2 O5 3.43(2) 2_646 ?
NA2 O5 2.15(2) 2_656 ?
Ni Na1 3.345(13) 1_555 ?
Ni Na1 3.160(13) 1_655 ?
Ni Na1 3.487(10) 2_645 ?
Ni Na1 3.233(10) 2_655 ?
Ni Eu2 3.345(13) 1_555 ?
Ni Eu2 3.160(13) 1_655 ?
Ni Eu2 3.487(10) 2_645 ?
Ni Eu2 3.233(10) 2_655 ?
Ni Eu1 3.375(8) 1_555 ?
Ni Eu1 3.414(8) 1_655 ?
Ni Eu1 3.175(4) 2_646 ?
Ni NA2 3.375(8) 1_555 ?
Ni NA2 3.414(8) 1_655 ?
Ni NA2 3.175(4) 2_646 ?
Ni O1 1.91(3) 2_646 ?
Ni O2 1.97(3) 1_555 ?
Ni O3 1.91(3) 1_655 ?
Ni O4 1.95(3) 2_656 ?
Ni O5 2.039(17) 1_555 ?
Ni O6 1.908(16) 1_555 ?
W Na1 3.432(11) 1_556 ?
W Na1 3.144(11) 1_656 ?
W Na1 3.383(9) 2_646 ?
W Na1 3.121(10) 2_656 ?
W Eu2 3.432(11) 1_556 ?
W Eu2 3.144(11) 1_656 ?
W Eu2 3.383(9) 2_646 ?
W Eu2 3.121(10) 2_656 ?
W Eu1 3.416(4) 1_555 ?
W Eu1 3.412(4) 1_655 ?
W Eu1 3.238(3) 2_646 ?
W NA2 3.416(4) 1_555 ?
W NA2 3.412(4) 1_655 ?
W NA2 3.238(3) 2_646 ?
W O1 2.10(3) 1_555 ?
W O2 2.03(3) 2_646 ?
W O3 1.95(2) 2_656 ?
W O4 1.99(2) 1_655 ?
W O5 2.230(16) 1_555 ?
W O6 1.892(16) 1_556 ?
O1 Na1 3.33(4) 1_556 ?
O1 Na1 2.79(4) 2_656 ?
O1 Eu2 3.33(4) 1_556 ?
O1 Eu2 2.79(4) 2_656 ?
O1 Eu1 2.49(3) 1_555 ?
O1 Eu1 2.49(3) 2_656 ?
O1 NA2 2.49(3) 1_555 ?
O1 NA2 2.49(3) 2_656 ?
O1 Ni 1.91(3) 2_656 ?
O1 W 2.10(3) 1_555 ?
O1 O2 3.24(6) 1_555 ?
O1 O2 2.83(4) 2_646 ?
O1 O2 2.68(4) 2_656 ?
O1 O3 2.63(4) 2_556 ?
O1 O3 2.92(4) 2_656 ?
O1 O4 3.46(4) 1_665 ?
O1 O5 3.09(4) 1_555 ?
O1 O5 2.57(4) 2_656 ?
O1 O6 2.95(4) 1_556 ?
O1 O6 2.72(4) 2_656 ?
O2 Na1 3.20(3) 1_555 ?
O2 Na1 2.89(4) 2_655 ?
O2 Eu2 3.20(3) 1_555 ?
O2 Eu2 2.89(4) 2_655 ?
O2 Eu1 2.53(3) 1_555 ?
O2 Eu1 2.49(3) 2_656 ?
O2 NA2 2.53(3) 1_555 ?
O2 NA2 2.49(3) 2_656 ?
O2 Ni 1.97(3) 1_555 ?
O2 W 2.03(3) 2_656 ?
O2 O1 3.24(6) 1_555 ?
O2 O1 2.68(4) 2_646 ?
O2 O1 2.83(4) 2_656 ?
O2 O3 3.35(4) 1_665 ?
O2 O4 2.83(4) 2_556 ?
O2 O4 2.86(4) 2_656 ?
O2 O5 2.95(3) 1_555 ?
O2 O5 2.74(3) 2_656 ?
O2 O6 2.86(4) 1_555 ?
O2 O6 2.76(4) 2_655 ?
O3 Na1 2.68(3) 1_555 ?
O3 Na1 2.47(3) 2_545 ?
O3 Eu2 2.68(3) 1_555 ?
O3 Eu2 2.47(3) 2_545 ?
O3 Eu1 3.26(3) 1_555 ?
O3 Eu1 2.54(3) 2_546 ?
O3 NA2 3.26(3) 1_555 ?
O3 NA2 2.54(3) 2_546 ?
O3 Ni 1.91(3) 1_455 ?
O3 W 1.95(2) 2_646 ?
O3 O1 2.63(4) 2_546 ?
O3 O1 2.92(4) 2_646 ?
O3 O2 3.35(4) 1_445 ?
O3 O4 3.22(4) 1_554 ?
O3 O4 2.81(4) 2_546 ?
O3 O4 2.78(4) 2_556 ?
O3 O5 2.45(3) 1_455 ?
O3 O5 2.90(3) 2_646 ?
O3 O6 2.77(3) 1_455 ?
O3 O6 3.01(3) 2_645 ?
O4 Na1 2.49(3) 1_556 ?
O4 Na1 2.18(3) 2_546 ?
O4 Eu2 2.49(3) 1_556 ?
O4 Eu2 2.18(3) 2_546 ?
O4 Eu1 3.45(2) 1_555 ?
O4 Eu1 2.89(2) 2_546 ?
O4 NA2 3.45(2) 1_555 ?
O4 NA2 2.89(2) 2_546 ?
O4 Ni 1.95(3) 2_646 ?
O4 W 1.99(2) 1_455 ?
O4 O1 3.46(4) 1_445 ?
O4 O2 2.83(4) 2_546 ?
O4 O2 2.86(4) 2_646 ?
O4 O3 3.22(4) 1_556 ?
O4 O3 2.78(4) 2_546 ?
O4 O3 2.81(4) 2_556 ?
O4 O5 2.90(3) 1_455 ?
O4 O5 3.03(3) 2_646 ?
O4 O6 2.66(3) 1_456 ?
O4 O6 2.71(3) 2_646 ?
O5 Eu1 3.190(17) 1_555 ?
O5 Eu1 2.368(17) 1_655 ?
O5 Eu1 2.15(2) 2_646 ?
O5 Eu1 3.43(2) 2_656 ?
O5 NA2 3.190(17) 1_555 ?
O5 NA2 2.368(17) 1_655 ?
O5 NA2 2.15(2) 2_646 ?
O5 NA2 3.43(2) 2_656 ?
O5 Ni 2.039(17) 1_555 ?
O5 W 2.230(16) 1_555 ?
O5 O1 3.09(4) 1_555 ?
O5 O1 2.57(4) 2_646 ?
O5 O2 2.95(3) 1_555 ?
O5 O2 2.74(3) 2_646 ?
O5 O3 2.45(3) 1_655 ?
O5 O3 2.90(3) 2_656 ?
O5 O4 2.90(3) 1_655 ?
O5 O4 3.03(3) 2_656 ?
O5 O5 3.27(3) 2_746 ?
O5 O5 3.27(3) 2_756 ?
O6 Na1 2.376(19) 1_555 ?
O6 Na1 3.023(19) 1_655 ?
O6 Na1 2.88(2) 2_645 ?
O6 Na1 2.72(2) 2_655 ?
O6 Eu2 2.376(19) 1_555 ?
O6 Eu2 3.023(19) 1_655 ?
O6 Eu2 2.88(2) 2_645 ?
O6 Eu2 2.72(2) 2_655 ?
O6 Ni 1.908(16) 1_555 ?
O6 W 1.892(16) 1_554 ?
O6 O1 2.95(4) 1_554 ?
O6 O1 2.72(4) 2_646 ?
O6 O2 2.86(4) 1_555 ?
O6 O2 2.76(4) 2_645 ?
O6 O3 2.77(3) 1_655 ?
O6 O3 3.01(3) 2_655 ?
O6 O4 2.66(3) 1_654 ?
O6 O4 2.71(3) 2_656 ?
O6 O6 3.29(3) 2_645 ?
O6 O6 3.29(3) 2_655 ?
